data_4126508
loop_
_publ_author_name
'Farndon, Joshua J.'
'Ma, Xiaofeng'
'Bower, John F.'

_publ_section_title
;
 Transition Metal Free C-N Bond Forming Dearomatizations and Aryl C-H
 Aminations by in Situ Release of a Hydroxylamine-Based Aminating Agent.
;
_journal_name_full 'Journal of the American Chemical Society'
_journal_paper_doi 10.1021/jacs.7b07830
_journal_year 2017
_chemical_formula_moiety 'C18 H19 N O2'
_chemical_formula_sum 'C18 H19 N O2'
_chemical_formula_weight 281.34
_chemical_name_systematic
;
 ?
;
_space_group_crystal_system monoclinic
_space_group_IT_number 14
_space_group_name_Hall '-P 2ybc'
_space_group_name_H-M_alt 'P 1 21/c 1'
_symmetry_space_group_name_Hall '-P 2ybc'
_symmetry_space_group_name_H-M 'P 1 21/c 1'
_atom_sites_solution_hydrogens mixed
_atom_sites_solution_primary dual
_audit_creation_date 2017-07-04
_audit_creation_method
;
Olex2 1.2
(compiled 2017.03.28 svn.r3405 for OlexSys, GUI svn.r5337)
;
_cell_angle_alpha 90
_cell_angle_beta 98.3310(10)
_cell_angle_gamma 90
_cell_formula_units_Z 4
_cell_length_a 6.46160(10)
_cell_length_b 10.9738(2)
_cell_length_c 20.6916(5)
_cell_measurement_reflns_used 2553
_cell_measurement_temperature 100(2)
_cell_measurement_theta_max 25.59
_cell_measurement_theta_min 2.72
_cell_volume 1451.72(5)
_computing_cell_refinement 'SAINT v8.37A (Bruker, 2015)'
_computing_data_collection 'Bruker Apex suite'
_computing_data_reduction 'SAINT v8.37A (Bruker, 2015)'
_computing_molecular_graphics 'Olex2 (Dolomanov et al., 2009)'
_computing_publication_material 'Olex2 (Dolomanov et al., 2009)'
_computing_structure_refinement 'ShelXL (Sheldrick, 2015)'
_computing_structure_solution 'ShelXT (Sheldrick, 2015)'
_diffrn_ambient_temperature 100(2)
_diffrn_detector 'Bruker area detector'
_diffrn_detector_type 'CCD area detector'
_diffrn_measured_fraction_theta_full 1.000
_diffrn_measured_fraction_theta_max 0.999
_diffrn_measurement_device 'Bruker Apex II kappa CCD area detector'
_diffrn_measurement_device_type 'Bruker APEX-II CCD'
_diffrn_measurement_method '\f and \w scans'
_diffrn_radiation_monochromator graphite
_diffrn_radiation_type MoK\a
_diffrn_radiation_wavelength 0.71073
_diffrn_reflns_av_R_equivalents 0.0374
_diffrn_reflns_av_unetI/netI 0.0365
_diffrn_reflns_Laue_measured_fraction_full 1.000
_diffrn_reflns_Laue_measured_fraction_max 0.999
_diffrn_reflns_limit_h_max 8
_diffrn_reflns_limit_h_min -7
_diffrn_reflns_limit_k_max 13
_diffrn_reflns_limit_k_min -14
_diffrn_reflns_limit_l_max 26
_diffrn_reflns_limit_l_min -26
_diffrn_reflns_number 12091
_diffrn_reflns_point_group_measured_fraction_full 1.000
_diffrn_reflns_point_group_measured_fraction_max 0.999
_diffrn_reflns_theta_full 25.242
_diffrn_reflns_theta_max 27.160
_diffrn_reflns_theta_min 1.989
_diffrn_source 'fine-focus sealed tube'
_diffrn_standards_number 0
_exptl_absorpt_coefficient_mu 0.084
_exptl_absorpt_correction_T_max 0.7455
_exptl_absorpt_correction_T_min 0.5970
_exptl_absorpt_correction_type multi-scan
_exptl_absorpt_process_details
'SADABS-2014/5 (Bruker,2014/5) was used for absorption correction. wR2(int) was 0.0734 before and 0.0442 after correction. The Ratio of minimum to maximum transmission is 0.8008. The \l/2 correction factor is Not present.'
_exptl_crystal_colour colourless
_exptl_crystal_colour_primary colourless
_exptl_crystal_density_diffrn 1.287
_exptl_crystal_description block
_exptl_crystal_F_000 600
_exptl_crystal_size_max 0.42
_exptl_crystal_size_mid 0.293
_exptl_crystal_size_min 0.171
_refine_diff_density_max 0.464
_refine_diff_density_min -0.220
_refine_diff_density_rms 0.045
_refine_ls_extinction_method none
_refine_ls_goodness_of_fit_ref 1.026
_refine_ls_hydrogen_treatment mixed
_refine_ls_matrix_type full
_refine_ls_number_parameters 195
_refine_ls_number_reflns 3224
_refine_ls_number_restraints 0
_refine_ls_restrained_S_all 1.026
_refine_ls_R_factor_all 0.0620
_refine_ls_R_factor_gt 0.0439
_refine_ls_shift/su_max 0.000
_refine_ls_shift/su_mean 0.000
_refine_ls_structure_factor_coef Fsqd
_refine_ls_weighting_details 'w=1/[\s^2^(Fo^2^)+(0.0493P)^2^+0.4964P] where P=(Fo^2^+2Fc^2^)/3'
_refine_ls_weighting_scheme calc
_refine_ls_wR_factor_gt 0.1014
_refine_ls_wR_factor_ref 0.1104
_reflns_Friedel_coverage 0.000
_reflns_number_gt 2481
_reflns_number_total 3224
_reflns_threshold_expression 'I > 2\s(I)'
_cod_data_source_file ja7b07830_si_005.cif
_cod_data_source_block testm1
_cod_database_code 4126508
_shelxl_version_number 2013-4
_shelx_space_group_comment
;
The symmetry employed for this shelxl refinement is uniquely defined
by the following loop, which should always be used as a source of
symmetry information in preference to the above space-group names.
They are only intended as comments.
;
_olex2_refinement_description
;
1. Fixed Uiso
 At 1.2 times of:
  All C(H) groups, All C(H,H) groups
 At 1.5 times of:
  All C(H,H,H) groups
2.a Ternary CH refined with riding coordinates:
 C11(H11)
2.b Secondary CH2 refined with riding coordinates:
 C1(H1A,H1B), C2(H2A,H2B), C3(H3A,H3B)
2.c Aromatic/amide H refined with riding coordinates:
 C5(H5), C7(H7), C8(H8), C14(H14), C15(H15), C16(H16), C17(H17), C18(H18)
2.d Idealised Me refined as rotating group:
 C10(H10A,H10B,H10C)
;
_olex2_submission_special_instructions 'No special instructions were received'

loop_
_space_group_symop_operation_xyz
'x, y, z'
'-x, y+1/2, -z+1/2'
'-x, -y, -z'
'x, -y-1/2, z-1/2'

loop_
_atom_site_label
_atom_site_type_symbol
_atom_site_fract_x
_atom_site_fract_y
_atom_site_fract_z
_atom_site_U_iso_or_equiv
_atom_site_adp_type
_atom_site_occupancy
_atom_site_site_symmetry_order
_atom_site_calc_flag
_atom_site_refinement_flags_posn
O1 O 1.04624(16) 0.34515(10) 0.23381(5) 0.0216(3) Uani 1 1 d .
O2 O 0.73969(16) 0.62787(9) 0.25501(5) 0.0214(3) Uani 1 1 d .
N1 N 0.76698(19) 0.52436(11) 0.15990(6) 0.0200(3) Uani 1 1 d .
C1 C 0.8901(3) 0.60910(15) 0.12627(8) 0.0251(4) Uani 1 1 d .
H1A H 0.9351 0.6807 0.1539 0.030 Uiso 1 1 calc R
H1B H 0.8104 0.6373 0.0845 0.030 Uiso 1 1 calc R
C2 C 1.0766(3) 0.53062(15) 0.11490(8) 0.0275(4) Uani 1 1 d .
H2A H 1.1840 0.5290 0.1542 0.033 Uiso 1 1 calc R
H2B H 1.1409 0.5614 0.0775 0.033 Uiso 1 1 calc R
C3 C 0.9816(3) 0.40380(15) 0.10039(8) 0.0251(4) Uani 1 1 d .
H3A H 1.0854 0.3396 0.1150 0.030 Uiso 1 1 calc R
H3B H 0.9342 0.3938 0.0530 0.030 Uiso 1 1 calc R
C4 C 0.7934(2) 0.39634(14) 0.13908(7) 0.0191(3) Uani 1 1 d .
C5 C 0.6008(2) 0.34875(15) 0.09648(7) 0.0226(3) Uani 1 1 d .
H5 H 0.5274 0.4015 0.0647 0.027 Uiso 1 1 calc R
C6 C 0.5291(2) 0.23495(15) 0.10166(8) 0.0230(4) Uani 1 1 d .
C7 C 0.6314(2) 0.15495(15) 0.15355(8) 0.0228(3) Uani 1 1 d .
H7 H 0.5955 0.0710 0.1528 0.027 Uiso 1 1 calc R
C8 C 0.7726(2) 0.19647(14) 0.20148(8) 0.0205(3) Uani 1 1 d .
H8 H 0.8362 0.1415 0.2339 0.025 Uiso 1 1 calc R
C9 C 0.8337(2) 0.32826(14) 0.20545(7) 0.0176(3) Uani 1 1 d .
C10 C 0.3507(3) 0.18209(16) 0.05615(8) 0.0294(4) Uani 1 1 d .
H10A H 0.2897 0.2451 0.0256 0.044 Uiso 1 1 calc GR
H10B H 0.2441 0.1519 0.0813 0.044 Uiso 1 1 calc GR
H10C H 0.4015 0.1146 0.0316 0.044 Uiso 1 1 calc GR
C11 C 0.6954(2) 0.40522(13) 0.24647(7) 0.0169(3) Uani 1 1 d .
H11 H 0.5456 0.3848 0.2309 0.020 Uiso 1 1 calc R
C12 C 0.7359(2) 0.53350(14) 0.22294(7) 0.0183(3) Uani 1 1 d .
C13 C 0.7352(2) 0.38537(13) 0.31913(7) 0.0182(3) Uani 1 1 d .
C14 C 0.9142(2) 0.43103(14) 0.35736(7) 0.0213(3) Uani 1 1 d .
H14 H 1.0120 0.4775 0.3375 0.026 Uiso 1 1 calc R
C15 C 0.9506(3) 0.40909(15) 0.42411(8) 0.0251(4) Uani 1 1 d .
H15 H 1.0730 0.4406 0.4496 0.030 Uiso 1 1 calc R
C16 C 0.8096(3) 0.34161(15) 0.45379(8) 0.0282(4) Uani 1 1 d .
H16 H 0.8345 0.3269 0.4995 0.034 Uiso 1 1 calc R
C17 C 0.6321(3) 0.29590(16) 0.41627(8) 0.0284(4) Uani 1 1 d .
H17 H 0.5346 0.2496 0.4364 0.034 Uiso 1 1 calc R
C18 C 0.5952(2) 0.31717(14) 0.34940(8) 0.0229(3) Uani 1 1 d .
H18 H 0.4731 0.2848 0.3241 0.028 Uiso 1 1 calc R
H1 H 1.111(3) 0.271(2) 0.2366(10) 0.046(6) Uiso 1 1 d .

loop_
_atom_site_aniso_label
_atom_site_aniso_U_11
_atom_site_aniso_U_22
_atom_site_aniso_U_33
_atom_site_aniso_U_23
_atom_site_aniso_U_13
_atom_site_aniso_U_12
O1 0.0181(5) 0.0180(6) 0.0275(6) -0.0025(5) -0.0006(4) 0.0001(4)
O2 0.0225(5) 0.0154(6) 0.0258(6) -0.0026(4) 0.0019(4) 0.0002(4)
N1 0.0246(6) 0.0154(6) 0.0198(7) 0.0013(5) 0.0029(5) -0.0019(5)
C1 0.0324(9) 0.0206(8) 0.0221(8) 0.0046(6) 0.0028(7) -0.0068(7)
C2 0.0308(9) 0.0276(9) 0.0255(9) -0.0002(7) 0.0087(7) -0.0081(7)
C3 0.0292(8) 0.0263(9) 0.0210(8) -0.0030(7) 0.0079(7) -0.0052(7)
C4 0.0233(7) 0.0161(8) 0.0180(8) -0.0018(6) 0.0033(6) -0.0028(6)
C5 0.0248(8) 0.0259(9) 0.0167(8) -0.0014(6) 0.0014(6) -0.0003(6)
C6 0.0226(8) 0.0257(9) 0.0214(8) -0.0078(6) 0.0058(6) -0.0035(6)
C7 0.0247(8) 0.0166(8) 0.0286(8) -0.0039(6) 0.0090(7) -0.0039(6)
C8 0.0220(7) 0.0151(7) 0.0248(8) -0.0004(6) 0.0053(6) 0.0018(6)
C9 0.0175(7) 0.0166(7) 0.0183(7) -0.0010(6) 0.0008(6) -0.0012(6)
C10 0.0281(8) 0.0321(10) 0.0277(9) -0.0078(7) 0.0024(7) -0.0057(7)
C11 0.0175(7) 0.0144(7) 0.0184(7) -0.0009(6) 0.0010(6) -0.0014(5)
C12 0.0155(7) 0.0177(8) 0.0203(8) 0.0011(6) -0.0018(6) 0.0011(6)
C13 0.0227(7) 0.0145(7) 0.0176(7) -0.0007(6) 0.0031(6) 0.0024(6)
C14 0.0243(8) 0.0171(8) 0.0221(8) -0.0009(6) 0.0018(6) 0.0002(6)
C15 0.0308(8) 0.0205(8) 0.0220(8) -0.0031(7) -0.0035(7) 0.0012(6)
C16 0.0446(10) 0.0230(9) 0.0164(8) 0.0000(6) 0.0029(7) 0.0046(7)
C17 0.0389(10) 0.0242(9) 0.0239(9) 0.0007(7) 0.0108(7) -0.0043(7)
C18 0.0264(8) 0.0198(8) 0.0228(8) -0.0033(6) 0.0043(6) -0.0030(6)

loop_
_atom_type_symbol
_atom_type_description
_atom_type_scat_dispersion_real
_atom_type_scat_dispersion_imag
_atom_type_scat_source
C C 0.0033 0.0016 'International Tables Vol C Tables 4.2.6.8 and 6.1.1.4'
H H 0.0000 0.0000 'International Tables Vol C Tables 4.2.6.8 and 6.1.1.4'
N N 0.0061 0.0033 'International Tables Vol C Tables 4.2.6.8 and 6.1.1.4'
O O 0.0106 0.0060 'International Tables Vol C Tables 4.2.6.8 and 6.1.1.4'

loop_
_geom_angle_atom_site_label_1
_geom_angle_atom_site_label_2
_geom_angle_atom_site_label_3
_geom_angle
C9 O1 H1 108.3(13)
C1 N1 C4 111.69(12)
C12 N1 C1 125.35(13)
C12 N1 C4 112.90(12)
N1 C1 H1A 111.3
N1 C1 H1B 111.3
N1 C1 C2 102.14(13)
H1A C1 H1B 109.2
C2 C1 H1A 111.3
C2 C1 H1B 111.3
C1 C2 H2A 111.0
C1 C2 H2B 111.0
C1 C2 C3 103.87(13)
H2A C2 H2B 109.0
C3 C2 H2A 111.0
C3 C2 H2B 111.0
C2 C3 H3A 110.6
C2 C3 H3B 110.6
C2 C3 C4 105.57(13)
H3A C3 H3B 108.8
C4 C3 H3A 110.6
C4 C3 H3B 110.6
N1 C4 C3 103.35(12)
N1 C4 C5 112.13(12)
N1 C4 C9 102.13(11)
C3 C4 C9 115.98(13)
C5 C4 C3 110.98(12)
C5 C4 C9 111.64(12)
C4 C5 H5 118.7
C6 C5 C4 122.68(15)
C6 C5 H5 118.7
C5 C6 C7 119.42(14)
C5 C6 C10 123.64(16)
C7 C6 C10 116.92(14)
C6 C7 H7 119.0
C8 C7 C6 121.94(15)
C8 C7 H7 119.0
C7 C8 H8 119.3
C7 C8 C9 121.32(15)
C9 C8 H8 119.3
O1 C9 C4 109.28(12)
O1 C9 C8 112.26(12)
O1 C9 C11 107.35(11)
C4 C9 C11 100.60(11)
C8 C9 C4 114.01(12)
C8 C9 C11 112.57(12)
C6 C10 H10A 109.5
C6 C10 H10B 109.5
C6 C10 H10C 109.5
H10A C10 H10B 109.5
H10A C10 H10C 109.5
H10B C10 H10C 109.5
C9 C11 H11 107.9
C12 C11 C9 100.79(11)
C12 C11 H11 107.9
C13 C11 C9 115.80(12)
C13 C11 H11 107.9
C13 C11 C12 116.14(12)
O2 C12 N1 126.13(14)
O2 C12 C11 126.66(14)
N1 C12 C11 107.21(12)
C14 C13 C11 121.46(13)
C18 C13 C11 119.99(13)
C18 C13 C14 118.52(14)
C13 C14 H14 119.7
C15 C14 C13 120.54(15)
C15 C14 H14 119.7
C14 C15 H15 119.8
C16 C15 C14 120.45(15)
C16 C15 H15 119.8
C15 C16 H16 120.3
C17 C16 C15 119.37(15)
C17 C16 H16 120.3
C16 C17 H17 119.8
C16 C17 C18 120.46(15)
C18 C17 H17 119.8
C13 C18 H18 119.7
C17 C18 C13 120.65(15)
C17 C18 H18 119.7

loop_
_geom_bond_atom_site_label_1
_geom_bond_atom_site_label_2
_geom_bond_distance
O1 C9 1.4251(17)
O1 H1 0.91(2)
O2 C12 1.2282(18)
N1 C1 1.4637(19)
N1 C4 1.4864(19)
N1 C12 1.3520(19)
C1 H1A 0.9900
C1 H1B 0.9900
C1 C2 1.527(2)
C2 H2A 0.9900
C2 H2B 0.9900
C2 C3 1.533(2)
C3 H3A 0.9900
C3 H3B 0.9900
C3 C4 1.552(2)
C4 C5 1.510(2)
C4 C9 1.552(2)
C5 H5 0.9500
C5 C6 1.342(2)
C6 C7 1.468(2)
C6 C10 1.496(2)
C7 H7 0.9500
C7 C8 1.327(2)
C8 H8 0.9500
C8 C9 1.498(2)
C9 C11 1.566(2)
C10 H10A 0.9800
C10 H10B 0.9800
C10 H10C 0.9800
C11 H11 1.0000
C11 C12 1.524(2)
C11 C13 1.504(2)
C13 C14 1.396(2)
C13 C18 1.391(2)
C14 H14 0.9500
C14 C15 1.388(2)
C15 H15 0.9500
C15 C16 1.385(2)
C16 H16 0.9500
C16 C17 1.383(2)
C17 H17 0.9500
C17 C18 1.389(2)
C18 H18 0.9500
